data_8105937
loop_
_publ_author_name
'Maluleka, Marole M.'
'Mphahlele, Malose J.'
'Onwu, Eugene E.'

_publ_section_title
;
 Crystal structure of
 8-bromo-6-oxo-2-phenyl-6H-pyrrolo[3,2,1-ij]quinoline-5-carbaldehyde,
 C18H11BrNO2
;
_journal_issue 5
_journal_name_full 'Zeitschrift f\"ur Kristallographie - New Crystal Structures'
_journal_page_first 1063
_journal_page_last 1065
_journal_paper_doi 10.1515/ncrs-2019-0262
_journal_volume 234
_journal_year 2019
_chemical_formula_moiety 'C18 H10 Br N O2'
_chemical_formula_sum 'C18 H10 Br N O2'
_chemical_formula_weight 352.18
_space_group_IT_number 60
_space_group_name_Hall '-P 2n 2ab'
_space_group_name_H-M_alt 'P b c n'
_symmetry_cell_setting orthorhombic
_symmetry_Int_Tables_number 60
_symmetry_space_group_name_Hall '-P 2n 2ab'
_symmetry_space_group_name_H-M 'P b c n'
_atom_sites_solution_hydrogens geom
_cell_angle_alpha 90
_cell_angle_beta 90
_cell_angle_gamma 90
_cell_formula_units_Z 8
_cell_length_a 20.745(2)
_cell_length_b 6.7956(8)
_cell_length_c 20.470(3)
_cell_measurement_reflns_used 9979
_cell_measurement_temperature 173(2)
_cell_measurement_theta_max 28.11
_cell_measurement_theta_min 3.15
_cell_measurement_wavelength 0.71073
_cell_volume 2885.8(6)
_computing_cell_refinement 'SAINT-Plus (Bruker, 2016)'
_computing_data_collection 'APEX3 (Bruker, 2016)'
_computing_data_reduction 'SAINT-Plus and XPREP (Bruker 2016)'
_computing_molecular_graphics 'Ortep for Windows (Farrugia, 2012) and Mercury (Macrae et al., 2006)'
_computing_publication_material 'WinGX publication routines (Farrugia, 2012)'
_computing_structure_refinement 'SHELXL-2017/1 (Sheldrick, 2017)'
_computing_structure_solution 'SHELXS-97 (Sheldrick, 2015)'
_diffrn_ambient_temperature 173(2)
_diffrn_measured_fraction_theta_full 0.997
_diffrn_measured_fraction_theta_max 0.997
_diffrn_measurement_device_type 'Bruker D8 Venture Photon CCD area detector'
_diffrn_measurement_method '\w scans'
_diffrn_radiation_monochromator graphite
_diffrn_radiation_probe x-ray
_diffrn_radiation_type MoK\a
_diffrn_radiation_wavelength 0.71073
_diffrn_reflns_av_R_equivalents 0.0501
_diffrn_reflns_av_unetI/netI 0.0194
_diffrn_reflns_Laue_measured_fraction_full 0.997
_diffrn_reflns_Laue_measured_fraction_max 0.997
_diffrn_reflns_limit_h_max 25
_diffrn_reflns_limit_h_min -25
_diffrn_reflns_limit_k_max 7
_diffrn_reflns_limit_k_min -8
_diffrn_reflns_limit_l_max 24
_diffrn_reflns_limit_l_min -24
_diffrn_reflns_number 38588
_diffrn_reflns_point_group_measured_fraction_full 0.997
_diffrn_reflns_point_group_measured_fraction_max 0.997
_diffrn_reflns_theta_full 25.242
_diffrn_reflns_theta_max 25.498
_diffrn_reflns_theta_min 3.154
_diffrn_standards_interval_count .
_diffrn_standards_interval_time .
_diffrn_standards_number 0
_exptl_absorpt_coefficient_mu 2.855
_exptl_absorpt_correction_T_max 0.7453
_exptl_absorpt_correction_T_min 0.6074
_exptl_absorpt_correction_type multi-scan
_exptl_absorpt_process_details 'SADABS (Sheldrick, 1996)'
_exptl_crystal_colour orange
_exptl_crystal_density_diffrn 1.621
_exptl_crystal_density_method 'not measured'
_exptl_crystal_description block
_exptl_crystal_F_000 1408
_exptl_crystal_size_max 0.331
_exptl_crystal_size_mid 0.23
_exptl_crystal_size_min 0.214
_refine_diff_density_max 0.546
_refine_diff_density_min -0.586
_refine_diff_density_rms 0.065
_refine_ls_extinction_method none
_refine_ls_goodness_of_fit_ref 1.114
_refine_ls_hydrogen_treatment constr
_refine_ls_matrix_type full
_refine_ls_number_constraints 0
_refine_ls_number_parameters 199
_refine_ls_number_reflns 2679
_refine_ls_number_restraints 0
_refine_ls_restrained_S_all 1.114
_refine_ls_R_factor_all 0.0438
_refine_ls_R_factor_gt 0.034
_refine_ls_shift/su_max 0
_refine_ls_shift/su_mean 0
_refine_ls_structure_factor_coef Fsqd
_refine_ls_weighting_details 'w=1/[\s^2^(Fo^2^)+(0.0324P)^2^+4.9819P] where P=(Fo^2^+2Fc^2^)/3'
_refine_ls_weighting_scheme calc
_refine_ls_wR_factor_gt 0.079
_refine_ls_wR_factor_ref 0.0846
_reflns_Friedel_coverage 0
_reflns_number_gt 2294
_reflns_number_total 2679
_reflns_threshold_expression 'I > 2\s(I)'
_cod_data_source_file suppl_ncrs-2019-0262_suppl.cif
_cod_data_source_block EUG001
_cod_database_code 8105937
_shelx_estimated_absorpt_t_min 0.452
_shelx_estimated_absorpt_t_max 0.58

loop_
_symmetry_equiv_pos_as_xyz
'x, y, z'
'-x+1/2, -y+1/2, z+1/2'
'-x, y, -z+1/2'
'x+1/2, -y+1/2, -z'
'-x, -y, -z'
'x-1/2, y-1/2, -z-1/2'
'x, -y, z-1/2'
'-x-1/2, y-1/2, z'

loop_
_atom_site_label
_atom_site_type_symbol
_atom_site_fract_x
_atom_site_fract_y
_atom_site_fract_z
_atom_site_U_iso_or_equiv
_atom_site_adp_type
_atom_site_occupancy
_atom_site_site_symmetry_order
_atom_site_calc_flag
_atom_site_refinement_flags_posn
_atom_site_refinement_flags_adp
_atom_site_refinement_flags_occupancy
_atom_site_disorder_assembly
_atom_site_disorder_group
C1 C 0.19774(13) 0.3937(4) 0.43012(13) 0.0180(6) Uani 1 1 d . . . . .
C2 C 0.25529(13) 0.3730(4) 0.47096(13) 0.0182(6) Uani 1 1 d . . . . .
C3 C 0.31659(13) 0.3838(4) 0.44683(13) 0.0172(6) Uani 1 1 d . . . . .
H3 H 0.352267 0.368652 0.475484 0.021 Uiso 1 1 calc R U . . .
C4 C 0.27517(12) 0.4434(4) 0.34148(13) 0.0159(5) Uani 1 1 d . . . . .
C5 C 0.21142(12) 0.4332(4) 0.36048(13) 0.0166(5) Uani 1 1 d . . . . .
C6 C 0.16561(14) 0.4660(4) 0.31142(14) 0.0213(6) Uani 1 1 d . . . . .
H6 H 0.120848 0.460544 0.321027 0.026 Uiso 1 1 calc R U . . .
C7 C 0.18660(14) 0.5064(4) 0.24899(14) 0.0223(6) Uani 1 1 d . . . . .
C8 C 0.25136(14) 0.5195(4) 0.23043(13) 0.0219(6) Uani 1 1 d . . . . .
H8 H 0.263328 0.54906 0.186716 0.026 Uiso 1 1 calc R U . . .
C9 C 0.29749(13) 0.4877(4) 0.27853(13) 0.0190(6) Uani 1 1 d . . . . .
C10 C 0.36696(13) 0.4883(4) 0.28292(14) 0.0217(6) Uani 1 1 d . . . . .
H10 H 0.39575 0.515482 0.247969 0.026 Uiso 1 1 calc R U . . .
C11 C 0.38449(12) 0.4438(4) 0.34528(14) 0.0195(6) Uani 1 1 d . . . . .
C12 C 0.44807(13) 0.4253(4) 0.37594(13) 0.0210(6) Uani 1 1 d . . . . .
C13 C 0.49394(14) 0.5716(4) 0.36522(15) 0.0284(7) Uani 1 1 d . . . . .
H13 H 0.483744 0.68156 0.338496 0.034 Uiso 1 1 calc R U . . .
C14 C 0.55435(14) 0.5567(5) 0.39352(16) 0.0327(7) Uani 1 1 d . . . . .
H14 H 0.585726 0.656048 0.386145 0.039 Uiso 1 1 calc R U . . .
C15 C 0.56885(14) 0.3966(5) 0.43255(15) 0.0290(7) Uani 1 1 d . . . . .
H15 H 0.610192 0.387388 0.452268 0.035 Uiso 1 1 calc R U . . .
C16 C 0.52415(14) 0.2508(5) 0.44317(15) 0.0284(7) Uani 1 1 d . . . . .
H16 H 0.534823 0.14091 0.46975 0.034 Uiso 1 1 calc R U . . .
C17 C 0.46345(13) 0.2640(4) 0.41506(14) 0.0236(6) Uani 1 1 d . . . . .
H17 H 0.432457 0.163536 0.42245 0.028 Uiso 1 1 calc R U . . .
C18 C 0.24742(15) 0.3436(4) 0.54193(13) 0.0249(6) Uani 1 1 d . . . . .
H18 H 0.204869 0.344439 0.559091 0.03 Uiso 1 1 calc R U . . .
N1 N 0.32690(10) 0.4160(3) 0.38247(10) 0.0156(5) Uani 1 1 d . . . . .
O1 O 0.14270(10) 0.3816(3) 0.45174(10) 0.0307(5) Uani 1 1 d . . . . .
O2 O 0.29123(11) 0.3186(4) 0.57954(10) 0.0362(5) Uani 1 1 d . . . . .
Br1 Br 0.12347(2) 0.55390(5) 0.18357(2) 0.03413(12) Uani 1 1 d . . . . .

loop_
_atom_site_aniso_label
_atom_site_aniso_U_11
_atom_site_aniso_U_22
_atom_site_aniso_U_33
_atom_site_aniso_U_23
_atom_site_aniso_U_13
_atom_site_aniso_U_12
C1 0.0199(14) 0.0092(12) 0.0249(14) -0.0003(10) 0.0013(11) 0.0005(10)
C2 0.0201(13) 0.0154(13) 0.0192(13) -0.0003(11) 0.0007(11) 0.0001(11)
C3 0.0205(14) 0.0127(13) 0.0185(13) -0.0023(10) -0.0021(10) 0.0009(10)
C4 0.0206(13) 0.0076(11) 0.0194(13) -0.0003(10) -0.0028(10) 0.0002(10)
C5 0.0198(13) 0.0096(11) 0.0205(13) -0.0020(10) -0.0006(10) -0.0001(10)
C6 0.0225(13) 0.0127(13) 0.0287(15) -0.0030(12) -0.0036(11) 0.0004(11)
C7 0.0298(15) 0.0154(13) 0.0218(14) -0.0021(12) -0.0090(11) 0.0048(12)
C8 0.0321(14) 0.0165(14) 0.0171(13) 0.0000(11) -0.0009(12) 0.0013(12)
C9 0.0257(14) 0.0116(12) 0.0197(13) -0.0019(11) 0.0028(11) -0.0026(11)
C10 0.0233(14) 0.0183(13) 0.0236(14) 0.0012(11) 0.0045(11) -0.0003(11)
C11 0.0194(13) 0.0146(12) 0.0244(14) -0.0011(11) 0.0030(11) -0.0004(11)
C12 0.0185(13) 0.0245(14) 0.0199(13) -0.0040(12) 0.0034(11) 0.0008(11)
C13 0.0249(15) 0.0270(15) 0.0334(17) 0.0025(14) 0.0019(13) -0.0019(13)
C14 0.0207(14) 0.0341(18) 0.0434(19) -0.0060(15) 0.0049(13) -0.0054(13)
C15 0.0174(14) 0.0377(18) 0.0318(17) -0.0104(14) -0.0033(12) 0.0025(13)
C16 0.0252(15) 0.0323(17) 0.0277(16) -0.0007(14) 0.0000(12) 0.0078(13)
C17 0.0208(14) 0.0252(15) 0.0248(14) 0.0009(12) 0.0027(11) -0.0006(12)
C18 0.0251(14) 0.0278(16) 0.0219(14) -0.0005(13) 0.0034(12) -0.0020(13)
N1 0.0167(11) 0.0133(10) 0.0169(11) -0.0017(9) -0.0001(9) 0.0006(9)
O1 0.0196(10) 0.0402(13) 0.0324(11) 0.0068(10) 0.0048(9) -0.0004(9)
O2 0.0323(12) 0.0548(15) 0.0214(11) 0.0037(11) -0.0013(9) 0.0031(11)
Br1 0.03689(19) 0.0388(2) 0.02669(18) -0.00392(14) -0.01413(13) 0.00727(14)

loop_
_atom_type_symbol
_atom_type_description
_atom_type_scat_dispersion_real
_atom_type_scat_dispersion_imag
_atom_type_scat_source
C C 0.0033 0.0016 'International Tables Vol C Tables 4.2.6.8 and 6.1.1.4'
H H 0 0 'International Tables Vol C Tables 4.2.6.8 and 6.1.1.4'
N N 0.0061 0.0033 'International Tables Vol C Tables 4.2.6.8 and 6.1.1.4'
O O 0.0106 0.006 'International Tables Vol C Tables 4.2.6.8 and 6.1.1.4'
Br Br -0.2901 2.4595 'International Tables Vol C Tables 4.2.6.8 and 6.1.1.4'

loop_
_exptl_crystal_face_index_h
_exptl_crystal_face_index_k
_exptl_crystal_face_index_l
_exptl_crystal_face_perp_dist
0 1 0 0.107
0 -1 0 0.105
1 0 -1 0.095
-1 0 1 0.164
-1 0 -1 0.115
1 0 1 0.113

loop_
_geom_angle_atom_site_label_1
_geom_angle_atom_site_label_2
_geom_angle_atom_site_label_3
_geom_angle
_geom_angle_site_symmetry_1
_geom_angle_site_symmetry_3
O1 C1 C2 123.1(3) . .
O1 C1 C5 122.6(3) . .
C2 C1 C5 114.3(2) . .
C3 C2 C1 123.2(2) . .
C3 C2 C18 117.8(2) . .
C1 C2 C18 119.0(2) . .
N1 C3 C2 120.5(2) . .
N1 C3 H3 119.7 . .
C2 C3 H3 119.7 . .
N1 C4 C5 124.7(2) . .
N1 C4 C9 109.4(2) . .
C5 C4 C9 125.9(2) . .
C4 C5 C6 116.1(2) . .
C4 C5 C1 117.7(2) . .
C6 C5 C1 126.2(2) . .
C7 C6 C5 118.8(3) . .
C7 C6 H6 120.6 . .
C5 C6 H6 120.6 . .
C6 C7 C8 124.6(3) . .
C6 C7 Br1 118.0(2) . .
C8 C7 Br1 117.3(2) . .
C9 C8 C7 117.3(2) . .
C9 C8 H8 121.3 . .
C7 C8 H8 121.3 . .
C8 C9 C4 117.2(2) . .
C8 C9 C10 136.9(3) . .
C4 C9 C10 105.8(2) . .
C11 C10 C9 108.9(2) . .
C11 C10 H10 125.5 . .
C9 C10 H10 125.5 . .
C10 C11 N1 107.8(2) . .
C10 C11 C12 131.4(3) . .
N1 C11 C12 120.8(2) . .
C13 C12 C17 119.7(3) . .
C13 C12 C11 119.0(3) . .
C17 C12 C11 121.3(3) . .
C14 C13 C12 120.0(3) . .
C14 C13 H13 120 . .
C12 C13 H13 120 . .
C15 C14 C13 119.8(3) . .
C15 C14 H14 120.1 . .
C13 C14 H14 120.1 . .
C16 C15 C14 120.8(3) . .
C16 C15 H15 119.6 . .
C14 C15 H15 119.6 . .
C15 C16 C17 120.0(3) . .
C15 C16 H16 120 . .
C17 C16 H16 120 . .
C16 C17 C12 119.8(3) . .
C16 C17 H17 120.1 . .
C12 C17 H17 120.1 . .
O2 C18 C2 124.4(3) . .
O2 C18 H18 117.8 . .
C2 C18 H18 117.8 . .
C3 N1 C4 119.5(2) . .
C3 N1 C11 132.3(2) . .
C4 N1 C11 108.0(2) . .

loop_
_geom_bond_atom_site_label_1
_geom_bond_atom_site_label_2
_geom_bond_distance
_geom_bond_site_symmetry_2
C1 O1 1.227(3) .
C1 C2 1.464(4) .
C1 C5 1.478(4) .
C2 C3 1.366(4) .
C2 C18 1.475(4) .
C3 N1 1.352(3) .
C3 H3 0.95 .
C4 N1 1.375(3) .
C4 C5 1.380(4) .
C4 C9 1.402(4) .
C5 C6 1.400(4) .
C6 C7 1.378(4) .
C6 H6 0.95 .
C7 C8 1.399(4) .
C7 Br1 1.901(3) .
C8 C9 1.390(4) .
C8 H8 0.95 .
C9 C10 1.444(4) .
C10 C11 1.361(4) .
C10 H10 0.95 .
C11 N1 1.429(3) .
C11 C12 1.466(4) .
C12 C13 1.394(4) .
C12 C17 1.394(4) .
C13 C14 1.384(4) .
C13 H13 0.95 .
C14 C15 1.383(5) .
C14 H14 0.95 .
C15 C16 1.375(4) .
C15 H15 0.95 .
C16 C17 1.387(4) .
C16 H16 0.95 .
C17 H17 0.95 .
C18 O2 1.203(4) .
C18 H18 0.95 .

loop_
_geom_torsion_atom_site_label_1
_geom_torsion_atom_site_label_2
_geom_torsion_atom_site_label_3
_geom_torsion_atom_site_label_4
_geom_torsion
_geom_torsion_site_symmetry_1
_geom_torsion_site_symmetry_2
_geom_torsion_site_symmetry_3
_geom_torsion_site_symmetry_4
O1 C1 C2 C3 179.1(3) . . . .
C5 C1 C2 C3 -1.7(4) . . . .
O1 C1 C2 C18 -2.3(4) . . . .
C5 C1 C2 C18 176.8(2) . . . .
C1 C2 C3 N1 0.4(4) . . . .
C18 C2 C3 N1 -178.2(2) . . . .
N1 C4 C5 C6 179.8(2) . . . .
C9 C4 C5 C6 1.6(4) . . . .
N1 C4 C5 C1 1.2(4) . . . .
C9 C4 C5 C1 -177.1(2) . . . .
O1 C1 C5 C4 -179.9(2) . . . .
C2 C1 C5 C4 0.9(3) . . . .
O1 C1 C5 C6 1.6(4) . . . .
C2 C1 C5 C6 -177.6(2) . . . .
C4 C5 C6 C7 -0.3(4) . . . .
C1 C5 C6 C7 178.2(2) . . . .
C5 C6 C7 C8 -0.7(4) . . . .
C5 C6 C7 Br1 -179.15(19) . . . .
C6 C7 C8 C9 0.6(4) . . . .
Br1 C7 C8 C9 179.1(2) . . . .
C7 C8 C9 C4 0.5(4) . . . .
C7 C8 C9 C10 -178.9(3) . . . .
N1 C4 C9 C8 179.8(2) . . . .
C5 C4 C9 C8 -1.7(4) . . . .
N1 C4 C9 C10 -0.6(3) . . . .
C5 C4 C9 C10 177.9(2) . . . .
C8 C9 C10 C11 -179.7(3) . . . .
C4 C9 C10 C11 0.8(3) . . . .
C9 C10 C11 N1 -0.7(3) . . . .
C9 C10 C11 C12 -179.9(3) . . . .
C10 C11 C12 C13 47.3(4) . . . .
N1 C11 C12 C13 -131.8(3) . . . .
C10 C11 C12 C17 -132.3(3) . . . .
N1 C11 C12 C17 48.7(4) . . . .
C17 C12 C13 C14 -0.2(4) . . . .
C11 C12 C13 C14 -179.8(3) . . . .
C12 C13 C14 C15 -0.2(5) . . . .
C13 C14 C15 C16 0.6(5) . . . .
C14 C15 C16 C17 -0.6(5) . . . .
C15 C16 C17 C12 0.2(4) . . . .
C13 C12 C17 C16 0.2(4) . . . .
C11 C12 C17 C16 179.8(3) . . . .
C3 C2 C18 O2 -3.9(5) . . . .
C1 C2 C18 O2 177.5(3) . . . .
C2 C3 N1 C4 1.8(4) . . . .
C2 C3 N1 C11 176.3(3) . . . .
C5 C4 N1 C3 -2.6(4) . . . .
C9 C4 N1 C3 175.9(2) . . . .
C5 C4 N1 C11 -178.3(2) . . . .
C9 C4 N1 C11 0.2(3) . . . .
C10 C11 N1 C3 -174.6(3) . . . .
C12 C11 N1 C3 4.7(4) . . . .
C10 C11 N1 C4 0.4(3) . . . .
C12 C11 N1 C4 179.6(2) . . . .
